data_7031393
loop_
_publ_author_name
'Bhattacharya, Sagarika'
'Sasmal, Sujit'
'Carrella, Luca'
'Rentschler, Eva'
'Mohanta, Sasankasekhar'

_publ_section_title
;
 Syntheses, crystal structures and magnetic properties of a series of
 \m-phenoxo-\m1,1-carboxylato-\m1,3-carboxylato trinickel(ii) compounds.
;
_journal_issue 31
_journal_name_full 'Dalton transactions (Cambridge, England : 2003)'
_journal_page_first 12065
_journal_page_last 12076
_journal_paper_doi 10.1039/c4dt00862f
_journal_volume 43
_journal_year 2014
_chemical_formula_sum 'C58 H60 Cl4 N6 Ni3 O14'
_chemical_formula_weight 1383.05
_chemical_name_systematic
; 
 ? 
;
_space_group_IT_number 2
_symmetry_cell_setting triclinic
_symmetry_space_group_name_Hall '-P 1'
_symmetry_space_group_name_H-M 'P -1'
_atom_sites_solution_hydrogens geom
_atom_sites_solution_primary direct
_atom_sites_solution_secondary difmap
_audit_creation_method SHELXL-97
_cell_angle_alpha 107.023(5)
_cell_angle_beta 103.618(6)
_cell_angle_gamma 104.109(5)
_cell_formula_units_Z 1
_cell_length_a 11.2050(18)
_cell_length_b 12.005(2)
_cell_length_c 13.346(2)
_cell_measurement_temperature 296(2)
_cell_measurement_theta_max 25.18
_cell_measurement_theta_min 2.77
_cell_volume 1571.1(4)
_computing_cell_refinement 'Bruker SAINT'
_computing_data_collection 'Bruker APEX2'
_computing_data_reduction 'Bruker SAINT'
_computing_molecular_graphics 'Bruker SHELXTL'
_computing_publication_material 'Bruker SHELXTL'
_computing_structure_refinement 'SHELXL-97 (Sheldrick, 2008)'
_computing_structure_solution 'SHELXS-97 (Sheldrick, 2008)'
_diffrn_ambient_temperature 296(2)
_diffrn_measured_fraction_theta_full 0.990
_diffrn_measured_fraction_theta_max 0.990
_diffrn_measurement_device_type 'Bruker APEX-II CCD'
_diffrn_measurement_method '\f and \w scans'
_diffrn_radiation_monochromator graphite
_diffrn_radiation_source 'fine-focus sealed tube'
_diffrn_radiation_type MoK\a
_diffrn_radiation_wavelength 0.71073
_diffrn_reflns_av_R_equivalents 0.0284
_diffrn_reflns_av_sigmaI/netI 0.0292
_diffrn_reflns_limit_h_max 13
_diffrn_reflns_limit_h_min -13
_diffrn_reflns_limit_k_max 14
_diffrn_reflns_limit_k_min -14
_diffrn_reflns_limit_l_max 16
_diffrn_reflns_limit_l_min -15
_diffrn_reflns_number 18341
_diffrn_reflns_theta_full 25.30
_diffrn_reflns_theta_max 25.30
_diffrn_reflns_theta_min 1.69
_exptl_absorpt_coefficient_mu 1.127
_exptl_absorpt_correction_T_max 0.8229
_exptl_absorpt_correction_T_min 0.7897
_exptl_absorpt_correction_type multi-scan
_exptl_absorpt_process_details 'SADABS (Sheldrick 2008)'
_exptl_crystal_colour green
_exptl_crystal_density_diffrn 1.462
_exptl_crystal_density_method 'not measured'
_exptl_crystal_description block
_exptl_crystal_F_000 714
_exptl_crystal_size_max 0.22
_exptl_crystal_size_mid 0.20
_exptl_crystal_size_min 0.18
_refine_diff_density_max 0.806
_refine_diff_density_min -0.776
_refine_diff_density_rms 0.076
_refine_ls_extinction_method none
_refine_ls_goodness_of_fit_ref 1.032
_refine_ls_hydrogen_treatment constr
_refine_ls_matrix_type full
_refine_ls_number_parameters 395
_refine_ls_number_reflns 5675
_refine_ls_number_restraints 1
_refine_ls_restrained_S_all 1.033
_refine_ls_R_factor_all 0.0592
_refine_ls_R_factor_gt 0.0482
_refine_ls_shift/su_max 0.000
_refine_ls_shift/su_mean 0.000
_refine_ls_structure_factor_coef Fsqd
_refine_ls_weighting_details 'calc w=1/[\s^2^(Fo^2^)+(0.1000P)^2^+1.2058P] where P=(Fo^2^+2Fc^2^)/3'
_refine_ls_weighting_scheme calc
_refine_ls_wR_factor_gt 0.1503
_refine_ls_wR_factor_ref 0.1619
_reflns_number_gt 4626
_reflns_number_total 5675
_reflns_threshold_expression >2sigma(I)
_cod_data_source_file c4dt00862f2.cif
_cod_data_source_block 986872
_cod_depositor_comments
;
The following automatic conversions were performed:

'_symmetry_cell_setting' value 'Triclinic' changed to 'triclinic'
according to
/usr/data/users/saulius/crontab/automatic-downloads/rss-feeds/RSC/lib/dictionaries/cif_core.dic
dictionary named 'cif_core.dic' version 2.4.2 from 2011-04-26.

Automatic conversion script
Id: cif_fix_values 2281 2013-09-26 08:29:07Z andrius 

 Adding full bibliography for 7031386--7031393.cif.
;
_cod_original_cell_volume 1571.0(4)
_cod_original_sg_symbol_H-M P-1
_cod_database_code 7031393

loop_
_symmetry_equiv_pos_as_xyz
'x, y, z'
'-x, -y, -z'

loop_
_atom_site_label
_atom_site_type_symbol
_atom_site_fract_x
_atom_site_fract_y
_atom_site_fract_z
_atom_site_U_iso_or_equiv
_atom_site_adp_type
_atom_site_occupancy
_atom_site_symmetry_multiplicity
_atom_site_calc_flag
_atom_site_refinement_flags
C1 C 1.1166(4) 0.7959(3) 0.5273(3) 0.0488(8) Uani 1 1 d .
C2 C 1.2062(4) 0.8266(4) 0.4738(4) 0.0576(10) Uani 1 1 d .
H2 H 1.2081 0.8915 0.4489 0.069 Uiso 1 1 calc R
C3 C 1.2918(5) 0.7632(4) 0.4571(4) 0.0724(12) Uani 1 1 d .
H3 H 1.3508 0.7862 0.4221 0.087 Uiso 1 1 calc R
C4 C 1.2897(5) 0.6655(5) 0.4923(5) 0.0812(14) Uani 1 1 d .
H4 H 1.3469 0.6223 0.4805 0.097 Uiso 1 1 calc R
C5 C 1.2047(5) 0.6330(5) 0.5438(5) 0.0796(14) Uani 1 1 d .
H5 H 1.2040 0.5668 0.5667 0.096 Uiso 1 1 calc R
C6 C 1.1162(4) 0.6963(4) 0.5641(4) 0.0581(10) Uani 1 1 d .
C7 C 1.0319(5) 0.6554(4) 0.6223(4) 0.0669(11) Uani 1 1 d .
H7 H 1.0348 0.5845 0.6364 0.080 Uiso 1 1 calc R
C8 C 0.8810(6) 0.6565(5) 0.7194(5) 0.0844(16) Uani 1 1 d .
H8A H 0.9198 0.6040 0.7491 0.101 Uiso 1 1 calc R
H8B H 0.7917 0.6080 0.6724 0.101 Uiso 1 1 calc R
C9 C 0.8845(6) 0.7658(5) 0.8123(4) 0.0773(14) Uani 1 1 d .
H9A H 0.8332 0.7371 0.8547 0.093 Uiso 1 1 calc R
H9B H 0.9737 0.8100 0.8617 0.093 Uiso 1 1 calc R
C10 C 0.6870(5) 0.7974(5) 0.7187(4) 0.0733(13) Uani 1 1 d .
H10A H 0.6636 0.7259 0.6513 0.088 Uiso 1 1 calc R
H10B H 0.6508 0.7698 0.7699 0.088 Uiso 1 1 calc R
C11 C 0.6302(5) 0.8886(7) 0.6921(5) 0.0945(17) Uani 1 1 d .
H11A H 0.6643 0.9142 0.6390 0.113 Uiso 1 1 calc R
H11B H 0.5364 0.8501 0.6583 0.113 Uiso 1 1 calc R
C12 C 0.7962(6) 1.0520(5) 0.8328(5) 0.0870(15) Uani 1 1 d .
H12A H 0.8181 1.1263 0.8972 0.104 Uiso 1 1 calc R
H12B H 0.8273 1.0762 0.7777 0.104 Uiso 1 1 calc R
C13 C 0.8634(5) 0.9674(4) 0.8657(4) 0.0682(11) Uani 1 1 d .
H13A H 0.9570 1.0098 0.8951 0.082 Uiso 1 1 calc R
H13B H 0.8361 0.9470 0.9238 0.082 Uiso 1 1 calc R
C14 C 0.6058(3) 0.7488(3) 0.3510(3) 0.0462(8) Uani 1 1 d .
C15 C 0.5291(4) 0.6269(4) 0.3216(4) 0.0579(10) Uani 1 1 d .
C16 C 0.4097(4) 0.5757(5) 0.2374(4) 0.0782(14) Uani 1 1 d .
H16 H 0.3594 0.4938 0.2185 0.094 Uiso 1 1 calc R
C17 C 0.3658(5) 0.6438(6) 0.1824(4) 0.0864(16) Uani 1 1 d .
H17 H 0.2853 0.6083 0.1261 0.104 Uiso 1 1 calc R
C18 C 0.4381(5) 0.7643(5) 0.2084(4) 0.0802(14) Uani 1 1 d .
H18 H 0.4075 0.8108 0.1703 0.096 Uiso 1 1 calc R
C19 C 0.5582(4) 0.8161(4) 0.2928(4) 0.0606(10) Uani 1 1 d .
H19 H 0.6078 0.8979 0.3106 0.073 Uiso 1 1 calc R
C20 C 0.7378(3) 0.8136(3) 0.4394(3) 0.0452(8) Uani 1 1 d .
C21 C 1.1553(4) 1.2126(4) 0.7995(3) 0.0625(10) Uani 1 1 d .
C22 C 1.2652(4) 1.2677(4) 0.8956(3) 0.0625(11) Uani 1 1 d .
C23 C 1.3305(6) 1.3924(5) 0.9368(5) 0.0971(18) Uani 1 1 d .
H23 H 1.4010 1.4273 1.0025 0.117 Uiso 1 1 calc R
C24 C 1.2953(7) 1.4663(6) 0.8846(6) 0.115(2) Uani 1 1 d .
H24 H 1.3452 1.5494 0.9096 0.137 Uiso 1 1 calc R
C25 C 1.1843(7) 1.4153(5) 0.7941(5) 0.108(2) Uani 1 1 d .
H25 H 1.1554 1.4668 0.7616 0.129 Uiso 1 1 calc R
C26 C 1.1133(6) 1.2907(4) 0.7492(4) 0.0795(14) Uani 1 1 d .
H26 H 1.0389 1.2588 0.6868 0.095 Uiso 1 1 calc R
C27 C 1.0773(4) 1.0810(4) 0.7444(3) 0.0583(10) Uani 1 1 d .
C28 C 0.3050(10) 0.8179(11) 0.8726(8) 0.147(3) Uani 1 1 d .
C29 C 0.3757(9) 0.8883(10) 0.8283(8) 0.167(4) Uani 1 1 d .
H29A H 0.4121 0.8389 0.7820 0.250 Uiso 1 1 calc R
H29B H 0.4449 0.9572 0.8872 0.250 Uiso 1 1 calc R
H29C H 0.3198 0.9183 0.7847 0.250 Uiso 1 1 calc R
Cl1 Cl 0.57618(15) 0.53162(12) 0.38529(14) 0.0978(5) Uani 1 1 d .
Cl2 Cl 1.32444(15) 1.18483(16) 0.96826(12) 0.1036(5) Uani 1 1 d .
N1 N 0.9551(4) 0.7051(3) 0.6559(3) 0.0604(9) Uani 1 1 d .
N2 N 0.8324(3) 0.8511(3) 0.7692(3) 0.0537(8) Uani 1 1 d .
N3 N 0.2401(11) 0.7586(10) 0.9080(8) 0.185(4) Uani 1 1 d .
Ni1 Ni 0.93400(4) 0.86114(4) 0.64724(4) 0.04448(17) Uani 1 1 d .
Ni2 Ni 1.0000 1.0000 0.5000 0.04084(19) Uani 1 2 d S
O1 O 1.0349(2) 0.8564(2) 0.5404(2) 0.0487(6) Uani 1 1 d .
O2 O 0.9762(2) 1.0470(2) 0.65955(19) 0.0442(5) Uani 1 1 d .
O3 O 1.1050(3) 0.9996(3) 0.7810(3) 0.0697(8) Uani 1 1 d .
O4 O 0.7632(2) 0.7798(3) 0.5198(2) 0.0559(7) Uani 1 1 d .
O5 O 0.8108(2) 0.9013(2) 0.4262(2) 0.0493(6) Uani 1 1 d .
O6 O 0.6597(4) 0.9941(4) 0.7888(4) 0.0987(12) Uani 1 1 d .
O7A O 0.012(2) 0.3958(14) 0.008(2) 0.193(8) Uani 0.60 1 d PD
O7B O 0.0108(19) 0.434(2) 0.009(3) 0.25(3) Uani 0.40 1 d PD

loop_
_atom_site_aniso_label
_atom_site_aniso_U_11
_atom_site_aniso_U_22
_atom_site_aniso_U_33
_atom_site_aniso_U_23
_atom_site_aniso_U_13
_atom_site_aniso_U_12
C1 0.045(2) 0.0447(19) 0.048(2) 0.0147(16) 0.0078(16) 0.0128(16)
C2 0.050(2) 0.061(2) 0.066(3) 0.026(2) 0.0224(19) 0.0200(19)
C3 0.064(3) 0.077(3) 0.081(3) 0.026(3) 0.033(2) 0.029(2)
C4 0.079(3) 0.078(3) 0.102(4) 0.033(3) 0.040(3) 0.045(3)
C5 0.095(4) 0.067(3) 0.099(4) 0.041(3) 0.040(3) 0.045(3)
C6 0.065(3) 0.050(2) 0.063(2) 0.0222(19) 0.021(2) 0.0234(19)
C7 0.086(3) 0.048(2) 0.079(3) 0.032(2) 0.032(3) 0.027(2)
C8 0.119(4) 0.066(3) 0.109(4) 0.057(3) 0.070(4) 0.040(3)
C9 0.097(4) 0.092(3) 0.076(3) 0.056(3) 0.045(3) 0.039(3)
C10 0.064(3) 0.074(3) 0.065(3) 0.019(2) 0.027(2) -0.002(2)
C11 0.062(3) 0.143(5) 0.083(4) 0.043(4) 0.024(3) 0.040(3)
C12 0.102(4) 0.068(3) 0.098(4) 0.025(3) 0.051(3) 0.030(3)
C13 0.064(3) 0.075(3) 0.052(2) 0.015(2) 0.022(2) 0.009(2)
C14 0.0380(18) 0.0482(19) 0.0460(19) 0.0138(16) 0.0130(15) 0.0090(15)
C15 0.046(2) 0.053(2) 0.060(2) 0.0155(19) 0.0133(18) 0.0039(17)
C16 0.051(3) 0.064(3) 0.081(3) 0.005(2) 0.009(2) -0.007(2)
C17 0.048(3) 0.105(4) 0.068(3) 0.011(3) -0.006(2) 0.011(3)
C18 0.064(3) 0.096(4) 0.070(3) 0.030(3) 0.004(2) 0.028(3)
C19 0.048(2) 0.062(2) 0.063(2) 0.022(2) 0.0073(18) 0.0159(19)
C20 0.0377(18) 0.0446(19) 0.0458(19) 0.0147(16) 0.0112(15) 0.0064(15)
C21 0.059(2) 0.061(2) 0.051(2) 0.0078(19) 0.0192(19) 0.007(2)
C22 0.058(2) 0.063(2) 0.048(2) 0.0114(19) 0.0173(18) 0.000(2)
C23 0.102(4) 0.073(3) 0.078(4) 0.008(3) 0.024(3) -0.003(3)
C24 0.126(6) 0.061(3) 0.113(5) 0.015(3) 0.024(4) -0.007(3)
C25 0.132(5) 0.056(3) 0.094(4) 0.009(3) 0.000(4) 0.020(3)
C26 0.103(4) 0.054(3) 0.066(3) 0.019(2) 0.010(3) 0.020(3)
C27 0.055(2) 0.066(3) 0.055(2) 0.027(2) 0.0211(19) 0.015(2)
C28 0.129(7) 0.189(10) 0.109(6) 0.039(6) 0.036(6) 0.054(7)
C29 0.133(7) 0.215(11) 0.150(8) 0.066(8) 0.073(7) 0.033(7)
Cl1 0.0935(10) 0.0585(7) 0.1199(11) 0.0450(7) 0.0068(8) 0.0023(6)
Cl2 0.0877(10) 0.1162(12) 0.0774(9) 0.0383(8) -0.0035(7) 0.0112(8)
N1 0.075(2) 0.0482(18) 0.065(2) 0.0308(16) 0.0287(18) 0.0162(17)
N2 0.0527(18) 0.0538(18) 0.0526(18) 0.0226(15) 0.0172(15) 0.0111(15)
N3 0.212(10) 0.206(10) 0.163(8) 0.086(7) 0.085(8) 0.074(8)
Ni1 0.0423(3) 0.0434(3) 0.0463(3) 0.0221(2) 0.0114(2) 0.0085(2)
Ni2 0.0353(3) 0.0394(3) 0.0434(4) 0.0193(3) 0.0089(3) 0.0044(3)
O1 0.0459(14) 0.0504(14) 0.0588(15) 0.0293(12) 0.0204(12) 0.0174(11)
O2 0.0390(13) 0.0420(13) 0.0425(13) 0.0140(10) 0.0072(10) 0.0063(10)
O3 0.0606(18) 0.0734(19) 0.0637(18) 0.0278(16) 0.0111(14) 0.0093(15)
O4 0.0441(14) 0.0614(16) 0.0501(15) 0.0264(13) 0.0070(11) -0.0013(12)
O5 0.0401(13) 0.0486(14) 0.0520(14) 0.0227(12) 0.0090(11) 0.0038(11)
O6 0.083(3) 0.116(3) 0.122(3) 0.049(3) 0.055(2) 0.050(2)
O7A 0.25(2) 0.131(9) 0.156(15) 0.059(9) 0.038(13) 0.017(10)
O7B 0.081(12) 0.41(6) 0.16(2) 0.14(3) 0.006(12) -0.09(2)

loop_
_atom_type_symbol
_atom_type_description
_atom_type_scat_dispersion_real
_atom_type_scat_dispersion_imag
_atom_type_scat_source
C C 0.0033 0.0016 'International Tables Vol C Tables 4.2.6.8 and 6.1.1.4'
H H 0.0000 0.0000 'International Tables Vol C Tables 4.2.6.8 and 6.1.1.4'
N N 0.0061 0.0033 'International Tables Vol C Tables 4.2.6.8 and 6.1.1.4'
O O 0.0106 0.0060 'International Tables Vol C Tables 4.2.6.8 and 6.1.1.4'
Cl Cl 0.1484 0.1585 'International Tables Vol C Tables 4.2.6.8 and 6.1.1.4'
Ni Ni 0.3393 1.1124 'International Tables Vol C Tables 4.2.6.8 and 6.1.1.4'

loop_
_geom_angle_atom_site_label_1
_geom_angle_atom_site_label_2
_geom_angle_atom_site_label_3
_geom_angle
_geom_angle_site_symmetry_1
_geom_angle_site_symmetry_3
O1 C1 C2 120.6(3) . .
O1 C1 C6 121.8(3) . .
C2 C1 C6 117.6(4) . .
C3 C2 C1 121.9(4) . .
C3 C2 H2 119.1 . .
C1 C2 H2 119.1 . .
C2 C3 C4 120.1(4) . .
C2 C3 H3 120.0 . .
C4 C3 H3 120.0 . .
C5 C4 C3 119.8(4) . .
C5 C4 H4 120.1 . .
C3 C4 H4 120.1 . .
C4 C5 C6 122.2(4) . .
C4 C5 H5 118.9 . .
C6 C5 H5 118.9 . .
C5 C6 C1 118.5(4) . .
C5 C6 C7 117.3(4) . .
C1 C6 C7 124.2(4) . .
N1 C7 C6 127.1(4) . .
N1 C7 H7 116.5 . .
C6 C7 H7 116.5 . .
N1 C8 C9 107.1(4) . .
N1 C8 H8A 110.3 . .
C9 C8 H8A 110.3 . .
N1 C8 H8B 110.3 . .
C9 C8 H8B 110.3 . .
H8A C8 H8B 108.6 . .
N2 C9 C8 111.3(4) . .
N2 C9 H9A 109.4 . .
C8 C9 H9A 109.4 . .
N2 C9 H9B 109.4 . .
C8 C9 H9B 109.4 . .
H9A C9 H9B 108.0 . .
C11 C10 N2 111.6(4) . .
C11 C10 H10A 109.3 . .
N2 C10 H10A 109.3 . .
C11 C10 H10B 109.3 . .
N2 C10 H10B 109.3 . .
H10A C10 H10B 108.0 . .
O6 C11 C10 111.4(4) . .
O6 C11 H11A 109.3 . .
C10 C11 H11A 109.3 . .
O6 C11 H11B 109.3 . .
C10 C11 H11B 109.3 . .
H11A C11 H11B 108.0 . .
O6 C12 C13 111.5(4) . .
O6 C12 H12A 109.3 . .
C13 C12 H12A 109.3 . .
O6 C12 H12B 109.3 . .
C13 C12 H12B 109.3 . .
H12A C12 H12B 108.0 . .
N2 C13 C12 111.4(4) . .
N2 C13 H13A 109.3 . .
C12 C13 H13A 109.3 . .
N2 C13 H13B 109.3 . .
C12 C13 H13B 109.3 . .
H13A C13 H13B 108.0 . .
C19 C14 C15 117.4(4) . .
C19 C14 C20 117.1(3) . .
C15 C14 C20 125.5(3) . .
C16 C15 C14 120.7(4) . .
C16 C15 Cl1 116.6(3) . .
C14 C15 Cl1 122.7(3) . .
C17 C16 C15 120.5(4) . .
C17 C16 H16 119.8 . .
C15 C16 H16 119.8 . .
C16 C17 C18 120.9(4) . .
C16 C17 H17 119.6 . .
C18 C17 H17 119.6 . .
C17 C18 C19 118.9(5) . .
C17 C18 H18 120.6 . .
C19 C18 H18 120.6 . .
C14 C19 C18 121.6(4) . .
C14 C19 H19 119.2 . .
C18 C19 H19 119.2 . .
O5 C20 O4 126.1(3) . .
O5 C20 C14 115.1(3) . .
O4 C20 C14 118.8(3) . .
C22 C21 C26 117.5(4) . .
C22 C21 C27 127.1(4) . .
C26 C21 C27 115.4(4) . .
C23 C22 C21 120.8(5) . .
C23 C22 Cl2 116.6(4) . .
C21 C22 Cl2 122.6(3) . .
C24 C23 C22 121.7(6) . .
C24 C23 H23 119.1 . .
C22 C23 H23 119.1 . .
C23 C24 C25 118.1(6) . .
C23 C24 H24 120.9 . .
C25 C24 H24 120.9 . .
C24 C25 C26 122.8(6) . .
C24 C25 H25 118.6 . .
C26 C25 H25 118.6 . .
C25 C26 C21 118.8(5) . .
C25 C26 H26 120.6 . .
C21 C26 H26 120.6 . .
O2 C27 O3 119.1(4) . .
O2 C27 C21 118.9(4) . .
O3 C27 C21 122.0(4) . .
O2 C27 Ni1 58.19(19) . .
O3 C27 Ni1 60.9(2) . .
C21 C27 Ni1 176.7(3) . .
N3 C28 C29 177.1(12) . .
C28 C29 H29A 109.5 . .
C28 C29 H29B 109.5 . .
H29A C29 H29B 109.5 . .
C28 C29 H29C 109.5 . .
H29A C29 H29C 109.5 . .
H29B C29 H29C 109.5 . .
C7 N1 C8 120.7(4) . .
C7 N1 Ni1 126.4(3) . .
C8 N1 Ni1 112.6(3) . .
C9 N2 C13 107.6(3) . .
C9 N2 C10 110.4(4) . .
C13 N2 C10 107.2(3) . .
C9 N2 Ni1 99.9(2) . .
C13 N2 Ni1 117.5(2) . .
C10 N2 Ni1 113.8(3) . .
N1 Ni1 O1 90.06(12) . .
N1 Ni1 O4 95.61(14) . .
O1 Ni1 O4 90.95(11) . .
N1 Ni1 O2 161.86(13) . .
O1 Ni1 O2 81.70(10) . .
O4 Ni1 O2 100.63(10) . .
N1 Ni1 O3 102.16(14) . .
O1 Ni1 O3 90.19(11) . .
O4 Ni1 O3 162.19(12) . .
O2 Ni1 O3 61.98(11) . .
N1 Ni1 N2 83.83(13) . .
O1 Ni1 N2 173.62(11) . .
O4 Ni1 N2 91.47(12) . .
O2 Ni1 N2 103.64(11) . .
O3 Ni1 N2 89.31(12) . .
N1 Ni1 C27 132.64(15) . .
O1 Ni1 C27 85.09(12) . .
O4 Ni1 C27 131.48(13) . .
O2 Ni1 C27 30.93(11) . .
O3 Ni1 C27 31.05(12) . .
N2 Ni1 C27 97.70(13) . .
O5 Ni2 O5 180.0 . 2_776
O5 Ni2 O1 89.34(10) . 2_776
O5 Ni2 O1 90.66(10) 2_776 2_776
O5 Ni2 O1 90.66(10) . .
O5 Ni2 O1 89.34(10) 2_776 .
O1 Ni2 O1 180.00(14) 2_776 .
O5 Ni2 O2 91.13(10) . .
O5 Ni2 O2 88.87(10) 2_776 .
O1 Ni2 O2 99.62(9) 2_776 .
O1 Ni2 O2 80.38(9) . .
O5 Ni2 O2 88.87(10) . 2_776
O5 Ni2 O2 91.13(10) 2_776 2_776
O1 Ni2 O2 80.38(9) 2_776 2_776
O1 Ni2 O2 99.62(9) . 2_776
O2 Ni2 O2 179.998(1) . 2_776
C1 O1 Ni1 126.9(2) . .
C1 O1 Ni2 134.9(2) . .
Ni1 O1 Ni2 96.56(10) . .
C27 O2 Ni1 90.9(2) . .
C27 O2 Ni2 117.8(2) . .
Ni1 O2 Ni2 91.06(9) . .
C27 O3 Ni1 88.1(2) . .
C20 O4 Ni1 123.4(2) . .
C20 O5 Ni2 132.4(2) . .
C12 O6 C11 108.1(4) . .

loop_
_geom_bond_atom_site_label_1
_geom_bond_atom_site_label_2
_geom_bond_distance
_geom_bond_site_symmetry_2
C1 O1 1.311(4) .
C1 C2 1.401(5) .
C1 C6 1.419(5) .
C2 C3 1.380(6) .
C2 H2 0.9300 .
C3 C4 1.383(7) .
C3 H3 0.9300 .
C4 C5 1.348(7) .
C4 H4 0.9300 .
C5 C6 1.417(6) .
C5 H5 0.9300 .
C6 C7 1.442(6) .
C7 N1 1.254(6) .
C7 H7 0.9300 .
C8 N1 1.460(5) .
C8 C9 1.503(7) .
C8 H8A 0.9700 .
C8 H8B 0.9700 .
C9 N2 1.483(5) .
C9 H9A 0.9700 .
C9 H9B 0.9700 .
C10 C11 1.480(8) .
C10 N2 1.496(6) .
C10 H10A 0.9700 .
C10 H10B 0.9700 .
C11 O6 1.420(7) .
C11 H11A 0.9700 .
C11 H11B 0.9700 .
C12 O6 1.410(7) .
C12 C13 1.506(7) .
C12 H12A 0.9700 .
C12 H12B 0.9700 .
C13 N2 1.492(5) .
C13 H13A 0.9700 .
C13 H13B 0.9700 .
C14 C19 1.387(5) .
C14 C15 1.389(5) .
C14 C20 1.505(5) .
C15 C16 1.384(6) .
C15 Cl1 1.720(4) .
C16 C17 1.353(8) .
C16 H16 0.9300 .
C17 C18 1.368(8) .
C17 H17 0.9300 .
C18 C19 1.391(6) .
C18 H18 0.9300 .
C19 H19 0.9300 .
C20 O5 1.251(4) .
C20 O4 1.252(4) .
C21 C22 1.400(6) .
C21 C26 1.410(7) .
C21 C27 1.464(6) .
C22 C23 1.368(7) .
C22 Cl2 1.719(5) .
C23 C24 1.353(9) .
C23 H23 0.9300 .
C24 C25 1.367(9) .
C24 H24 0.9300 .
C25 C26 1.378(7) .
C25 H25 0.9300 .
C26 H26 0.9300 .
C27 O2 1.278(5) .
C27 O3 1.283(5) .
C27 Ni1 2.485(4) .
C28 N3 1.168(13) .
C28 C29 1.371(14) .
C29 H29A 0.9600 .
C29 H29B 0.9600 .
C29 H29C 0.9600 .
N1 Ni1 1.977(3) .
N2 Ni1 2.210(3) .
Ni1 O1 2.014(2) .
Ni1 O4 2.023(3) .
Ni1 O2 2.112(2) .
Ni1 O3 2.173(3) .
Ni2 O5 1.994(2) .
Ni2 O5 1.994(2) 2_776
Ni2 O1 2.047(2) 2_776
Ni2 O1 2.047(2) .
Ni2 O2 2.136(2) .
Ni2 O2 2.136(2) 2_776
O7B O7B 1.74(4) 2_565
